data_8107340
loop_
_publ_author_name
'Abd Aziz, Nurul Amalina'
'Awang, Normah'
'Chan, Kok Meng'
'Kamaludin, Nurul Farahana'
'Mohamad Anuar, Nur Najmi'
'Jamaludin, Nur Atiyah Nadhrah'
'Tan, Yee Seng'
'Tiekink, Edward R. T.'

_publ_section_title
;
 Crystal structure of bis[benzyl(methyl)carbamodithioato-\k 2
 S,S&#x2032;]-di-n-butyltin(IV), C26H38N2S4Sn
;
_journal_issue 1
_journal_name_full 'Zeitschrift f\"ur Kristallographie - New Crystal Structures'
_journal_page_first 15
_journal_page_last 18
_journal_paper_doi 10.1515/ncrs-2022-0472
_journal_volume 238
_journal_year 2023
_chemical_formula_moiety 'C26 H38 N2 S4 Sn'
_chemical_formula_sum 'C26 H38 N2 S4 Sn'
_chemical_formula_weight 625.51
_space_group_crystal_system triclinic
_space_group_IT_number 2
_space_group_name_Hall '-P 1'
_space_group_name_H-M_alt 'P -1'
_atom_sites_solution_hydrogens geom
_atom_sites_solution_primary direct
_atom_sites_solution_secondary difmap
_audit_creation_method SHELXL-2018/3
_cell_angle_alpha 82.2960(10)
_cell_angle_beta 86.6110(10)
_cell_angle_gamma 66.9120(10)
_cell_formula_units_Z 2
_cell_length_a 9.62720(10)
_cell_length_b 12.1043(2)
_cell_length_c 13.3584(2)
_cell_measurement_reflns_used 30873
_cell_measurement_temperature 100(2)
_cell_measurement_theta_max 77.1190
_cell_measurement_theta_min 3.9850
_cell_volume 1419.02(4)
_computing_cell_refinement 'CrysAlis^PRO^ [1]'
_computing_data_collection 'CrysAlis^PRO^ [1]'
_computing_data_reduction 'CrysAlis^PRO^ [1]'
_computing_molecular_graphics 'ORTEP-3 for Windows [4]'
_computing_publication_material 'SHELXL-2018/3 [3]'
_computing_structure_refinement 'SHELXL-2018/3 [3]'
_computing_structure_solution 'SHELXT 2014/5 [2]'
_diffrn_ambient_temperature 100(2)
_diffrn_detector_area_resol_mean 5.2558
_diffrn_measured_fraction_theta_full 1.000
_diffrn_measured_fraction_theta_max 0.998
_diffrn_measurement_device_type 'XtaLAB Synergy, Dualflex, AtlasS2'
_diffrn_measurement_method '\w scans'
_diffrn_radiation_type CuK\a
_diffrn_radiation_wavelength 1.54184
_diffrn_reflns_av_R_equivalents 0.0331
_diffrn_reflns_av_unetI/netI 0.0181
_diffrn_reflns_Laue_measured_fraction_full 1.000
_diffrn_reflns_Laue_measured_fraction_max 0.998
_diffrn_reflns_limit_h_max 12
_diffrn_reflns_limit_h_min -12
_diffrn_reflns_limit_k_max 15
_diffrn_reflns_limit_k_min -15
_diffrn_reflns_limit_l_max 16
_diffrn_reflns_limit_l_min -16
_diffrn_reflns_number 37119
_diffrn_reflns_point_group_measured_fraction_full 1.000
_diffrn_reflns_point_group_measured_fraction_max 0.998
_diffrn_reflns_theta_full 67.684
_diffrn_reflns_theta_max 75.299
_diffrn_reflns_theta_min 3.339
_diffrn_source 'micro-focus sealed X-ray tube'
_exptl_absorpt_coefficient_mu 10.033
_exptl_absorpt_correction_T_max 0.922
_exptl_absorpt_correction_T_min 0.170
_exptl_absorpt_correction_type gaussian
_exptl_absorpt_process_details
;
CrysAlis^PRO^ [1]
;
_exptl_crystal_colour colourless
_exptl_crystal_density_diffrn 1.464
_exptl_crystal_description prism
_exptl_crystal_F_000 644
_exptl_crystal_size_max 0.267
_exptl_crystal_size_mid 0.195
_exptl_crystal_size_min 0.109
_refine_diff_density_max 0.587
_refine_diff_density_min -1.108
_refine_diff_density_rms 0.100
_refine_ls_extinction_coef .
_refine_ls_extinction_method none
_refine_ls_goodness_of_fit_ref 1.120
_refine_ls_hydrogen_treatment constr
_refine_ls_matrix_type full
_refine_ls_number_parameters 302
_refine_ls_number_reflns 5854
_refine_ls_number_restraints 0
_refine_ls_restrained_S_all 1.120
_refine_ls_R_factor_all 0.0235
_refine_ls_R_factor_gt 0.0235
_refine_ls_shift/su_max 0.002
_refine_ls_shift/su_mean 0.000
_refine_ls_structure_factor_coef Fsqd
_refine_ls_weighting_details 'w=1/[\s^2^(Fo^2^)+(0.0368P)^2^+0.7865P] where P=(Fo^2^+2Fc^2^)/3'
_refine_ls_weighting_scheme calc
_refine_ls_wR_factor_gt 0.0612
_refine_ls_wR_factor_ref 0.0612
_reflns_Friedel_coverage 0.000
_reflns_Friedel_fraction_full .
_reflns_Friedel_fraction_max .
_reflns_number_gt 5841
_reflns_number_total 5854
_reflns_threshold_expression 'I > 2\s(I)'
_cod_data_source_file suppl_j_ncrs-2022-0472_suppl.cif
_cod_data_source_block shelx
_cod_database_code 8107340
_shelx_shelxl_version_number 2018/3
_shelx_space_group_comment
;
The symmetry employed for this shelxl refinement is uniquely defined
by the following loop, which should always be used as a source of
symmetry information in preference to the above space-group names.
They are only intended as comments.
;
_shelx_estimated_absorpt_t_min 0.175
_shelx_estimated_absorpt_t_max 0.408

loop_
_space_group_symop_operation_xyz
'x, y, z'
'-x, -y, -z'

loop_
_atom_site_label
_atom_site_type_symbol
_atom_site_fract_x
_atom_site_fract_y
_atom_site_fract_z
_atom_site_U_iso_or_equiv
_atom_site_adp_type
_atom_site_occupancy
_atom_site_site_symmetry_order
_atom_site_calc_flag
_atom_site_refinement_flags_posn
_atom_site_refinement_flags_adp
_atom_site_refinement_flags_occupancy
_atom_site_disorder_assembly
_atom_site_disorder_group
Sn Sn 0.68916(2) 0.59595(2) 0.77648(2) 0.01437(5) Uani 1 1 d . . . . .
S1 S 0.59304(5) 0.48920(4) 0.66375(3) 0.01677(9) Uani 1 1 d . . . . .
S2 S 0.44073(5) 0.52679(4) 0.86335(3) 0.01913(10) Uani 1 1 d . . . . .
S3 S 0.86956(5) 0.58409(4) 0.62689(3) 0.01739(9) Uani 1 1 d . . . . .
S4 S 0.89463(5) 0.72904(4) 0.78246(3) 0.01732(9) Uani 1 1 d . . . . .
N1 N 0.35489(17) 0.43578(14) 0.71937(12) 0.0176(3) Uani 1 1 d . . . . .
N2 N 1.04222(17) 0.71252(14) 0.60711(12) 0.0174(3) Uani 1 1 d . . . . .
C1 C 0.4512(2) 0.48021(16) 0.74830(14) 0.0155(3) Uani 1 1 d . . . . .
C2 C 0.3658(2) 0.39303(17) 0.62068(15) 0.0178(4) Uani 1 1 d . . . . .
H2A H 0.401166 0.444241 0.570281 0.021 Uiso 1 1 calc R U . . .
H2B H 0.263747 0.403351 0.600404 0.021 Uiso 1 1 calc R U . . .
C3 C 0.4714(2) 0.26160(16) 0.61822(14) 0.0163(3) Uani 1 1 d . . . . .
C4 C 0.5095(2) 0.21761(18) 0.52511(15) 0.0204(4) Uani 1 1 d . . . . .
H4 H 0.471697 0.270418 0.464893 0.024 Uiso 1 1 calc R U . . .
C5 C 0.6024(2) 0.09730(19) 0.51937(16) 0.0237(4) Uani 1 1 d . . . . .
H5 H 0.627313 0.068069 0.455432 0.028 Uiso 1 1 calc R U . . .
C6 C 0.6589(2) 0.01945(17) 0.60713(17) 0.0222(4) Uani 1 1 d . . . . .
H6 H 0.722506 -0.062925 0.603351 0.027 Uiso 1 1 calc R U . . .
C7 C 0.6220(2) 0.06279(17) 0.69997(16) 0.0202(4) Uani 1 1 d . . . . .
H7 H 0.660592 0.009995 0.760073 0.024 Uiso 1 1 calc R U . . .
C8 C 0.5286(2) 0.18340(17) 0.70565(15) 0.0188(4) Uani 1 1 d . . . . .
H8 H 0.503768 0.212478 0.769650 0.023 Uiso 1 1 calc R U . . .
C9 C 0.2402(2) 0.4204(2) 0.79051(17) 0.0240(4) Uani 1 1 d . . . . .
H9A H 0.168833 0.499838 0.806301 0.036 Uiso 1 1 calc R U . . .
H9B H 0.289176 0.371256 0.852715 0.036 Uiso 1 1 calc R U . . .
H9C H 0.185873 0.379783 0.760100 0.036 Uiso 1 1 calc R U . . .
C10 C 0.9454(2) 0.68047(16) 0.66750(14) 0.0153(3) Uani 1 1 d . . . . .
C11 C 1.0894(2) 0.67291(17) 0.50641(14) 0.0173(4) Uani 1 1 d . . . . .
H11A H 1.064418 0.602086 0.500620 0.021 Uiso 1 1 calc R U . . .
H11B H 1.200276 0.646952 0.499647 0.021 Uiso 1 1 calc R U . . .
C12 C 1.0145(2) 0.77102(16) 0.42105(14) 0.0163(3) Uani 1 1 d . . . . .
C13 C 1.0988(2) 0.82209(17) 0.35781(15) 0.0187(4) Uani 1 1 d . . . . .
H13 H 1.203747 0.796966 0.369377 0.022 Uiso 1 1 calc R U . . .
C14 C 1.0309(2) 0.90965(18) 0.27774(16) 0.0221(4) Uani 1 1 d . . . . .
H14 H 1.089805 0.943868 0.234916 0.027 Uiso 1 1 calc R U . . .
C15 C 0.8780(2) 0.94739(18) 0.25992(16) 0.0218(4) Uani 1 1 d . . . . .
H15 H 0.831835 1.006994 0.204929 0.026 Uiso 1 1 calc R U . . .
C16 C 0.7923(2) 0.89701(19) 0.32351(16) 0.0228(4) Uani 1 1 d . . . . .
H16 H 0.687208 0.922744 0.312085 0.027 Uiso 1 1 calc R U . . .
C17 C 0.8602(2) 0.80941(18) 0.40342(16) 0.0207(4) Uani 1 1 d . . . . .
H17 H 0.801235 0.775361 0.446387 0.025 Uiso 1 1 calc R U . . .
C18 C 1.1072(2) 0.7939(2) 0.63789(17) 0.0255(4) Uani 1 1 d . . . . .
H18A H 1.170961 0.811056 0.583192 0.038 Uiso 1 1 calc R U . . .
H18B H 1.168311 0.755276 0.698550 0.038 Uiso 1 1 calc R U . . .
H18C H 1.025694 0.869657 0.652497 0.038 Uiso 1 1 calc R U . . .
C19 C 0.8258(2) 0.46745(17) 0.89439(14) 0.0185(4) Uani 1 1 d . . . . .
H19A H 0.924400 0.475071 0.895146 0.022 Uiso 1 1 calc R U . . .
H19B H 0.775556 0.486449 0.960360 0.022 Uiso 1 1 calc R U . . .
C20 C 0.8524(2) 0.33720(18) 0.88100(17) 0.0257(4) Uani 1 1 d . . . . .
H20A H 0.906075 0.317351 0.816164 0.031 Uiso 1 1 calc R U . . .
H20B H 0.753651 0.330509 0.877484 0.031 Uiso 1 1 calc R U . . .
C21 C 0.9450(2) 0.24495(19) 0.96707(18) 0.0280(4) Uani 1 1 d . . . . .
H21A H 0.897812 0.270530 1.032446 0.034 Uiso 1 1 calc R U . . .
H21B H 0.941626 0.165350 0.961319 0.034 Uiso 1 1 calc R U . . .
C22 C 1.1088(2) 0.2310(2) 0.96693(17) 0.0279(4) Uani 1 1 d . . . . .
H22A H 1.155895 0.207226 0.901930 0.042 Uiso 1 1 calc R U . . .
H22B H 1.162781 0.168659 1.021480 0.042 Uiso 1 1 calc R U . . .
H22C H 1.113416 0.308125 0.977275 0.042 Uiso 1 1 calc R U . . .
C23 C 0.5244(2) 0.77921(16) 0.75972(14) 0.0165(3) Uani 1 1 d . . . . .
H23A H 0.555598 0.825554 0.702423 0.020 Uiso 1 1 calc R U . . .
H23B H 0.426504 0.778322 0.742007 0.020 Uiso 1 1 calc R U . . .
C24 C 0.5010(2) 0.84549(16) 0.85242(14) 0.0175(4) Uani 1 1 d . . . . .
H24A H 0.437428 0.931959 0.833227 0.021 Uiso 1 1 calc R U . . .
H24B H 0.600282 0.840651 0.873559 0.021 Uiso 1 1 calc R U . . .
C25 C 0.4274(2) 0.79717(18) 0.94263(15) 0.0217(4) Uani 1 1 d . . . . .
H25A H 0.335313 0.790351 0.919913 0.026 Uiso 1 1 calc R U . . .
H25B H 0.497931 0.715202 0.969577 0.026 Uiso 1 1 calc R U . . .
C26 C 0.3854(3) 0.8784(2) 1.02614(17) 0.0307(5) Uani 1 1 d . . . . .
H26A H 0.312985 0.958989 1.000376 0.046 Uiso 1 1 calc R U . . .
H26B H 0.476366 0.884997 1.049182 0.046 Uiso 1 1 calc R U . . .
H26C H 0.339849 0.843823 1.082769 0.046 Uiso 1 1 calc R U . . .

loop_
_atom_site_aniso_label
_atom_site_aniso_U_11
_atom_site_aniso_U_22
_atom_site_aniso_U_33
_atom_site_aniso_U_23
_atom_site_aniso_U_13
_atom_site_aniso_U_12
Sn 0.01664(7) 0.01457(7) 0.01367(7) -0.00226(5) 0.00081(5) -0.00792(5)
S1 0.0194(2) 0.0202(2) 0.0154(2) -0.00434(16) 0.00361(16) -0.01242(17)
S2 0.0221(2) 0.0228(2) 0.0172(2) -0.00582(17) 0.00477(17) -0.01331(18)
S3 0.0211(2) 0.0204(2) 0.0171(2) -0.00627(16) 0.00361(16) -0.01423(17)
S4 0.0193(2) 0.0198(2) 0.0164(2) -0.00604(16) 0.00156(16) -0.01040(17)
N1 0.0159(7) 0.0181(7) 0.0206(8) -0.0030(6) 0.0011(6) -0.0083(6)
N2 0.0178(7) 0.0207(7) 0.0187(8) -0.0055(6) 0.0017(6) -0.0121(6)
C1 0.0148(8) 0.0130(8) 0.0187(9) -0.0003(7) -0.0005(7) -0.0058(6)
C2 0.0171(8) 0.0179(9) 0.0199(9) -0.0022(7) -0.0043(7) -0.0079(7)
C3 0.0135(8) 0.0179(8) 0.0209(9) -0.0009(7) -0.0018(7) -0.0100(7)
C4 0.0212(9) 0.0211(9) 0.0208(9) -0.0006(7) -0.0041(7) -0.0104(7)
C5 0.0240(9) 0.0234(10) 0.0251(10) -0.0071(8) -0.0010(8) -0.0094(8)
C6 0.0190(9) 0.0160(8) 0.0334(11) -0.0032(8) -0.0008(8) -0.0086(7)
C7 0.0179(8) 0.0191(9) 0.0253(10) 0.0043(7) -0.0033(7) -0.0107(7)
C8 0.0166(8) 0.0219(9) 0.0198(9) 0.0003(7) 0.0000(7) -0.0105(7)
C9 0.0169(9) 0.0294(10) 0.0300(11) -0.0045(8) 0.0045(8) -0.0139(8)
C10 0.0144(8) 0.0157(8) 0.0172(9) -0.0018(7) -0.0001(6) -0.0075(6)
C11 0.0161(8) 0.0182(8) 0.0191(9) -0.0047(7) 0.0041(7) -0.0080(7)
C12 0.0159(8) 0.0166(8) 0.0191(9) -0.0062(7) 0.0022(7) -0.0084(7)
C13 0.0150(8) 0.0203(9) 0.0229(9) -0.0032(7) 0.0001(7) -0.0089(7)
C14 0.0230(9) 0.0225(9) 0.0236(10) -0.0016(8) 0.0022(8) -0.0125(8)
C15 0.0241(9) 0.0197(9) 0.0224(9) -0.0020(7) -0.0046(7) -0.0089(7)
C16 0.0165(9) 0.0262(10) 0.0278(10) -0.0038(8) -0.0029(7) -0.0100(7)
C17 0.0170(9) 0.0243(9) 0.0249(10) -0.0047(8) 0.0013(7) -0.0122(7)
C18 0.0289(10) 0.0326(11) 0.0276(11) -0.0089(9) 0.0036(8) -0.0242(9)
C19 0.0205(9) 0.0202(9) 0.0161(9) 0.0004(7) -0.0028(7) -0.0096(7)
C20 0.0289(10) 0.0186(9) 0.0293(11) 0.0014(8) -0.0084(8) -0.0093(8)
C21 0.0276(10) 0.0230(10) 0.0315(11) 0.0067(8) -0.0039(9) -0.0105(8)
C22 0.0278(10) 0.0291(11) 0.0258(11) -0.0037(8) -0.0010(8) -0.0100(9)
C23 0.0178(8) 0.0159(8) 0.0158(8) -0.0011(7) -0.0006(7) -0.0067(7)
C24 0.0193(8) 0.0155(8) 0.0186(9) -0.0030(7) -0.0005(7) -0.0074(7)
C25 0.0270(10) 0.0211(9) 0.0185(9) -0.0023(7) 0.0018(7) -0.0114(8)
C26 0.0452(13) 0.0289(11) 0.0205(10) -0.0071(8) 0.0061(9) -0.0167(10)

loop_
_atom_type_symbol
_atom_type_description
_atom_type_scat_dispersion_real
_atom_type_scat_dispersion_imag
_atom_type_scat_source
C C 0.0181 0.0091 'International Tables Vol C Tables 4.2.6.8 and 6.1.1.4'
H H 0.0000 0.0000 'International Tables Vol C Tables 4.2.6.8 and 6.1.1.4'
N N 0.0311 0.0180 'International Tables Vol C Tables 4.2.6.8 and 6.1.1.4'
S S 0.3331 0.5567 'International Tables Vol C Tables 4.2.6.8 and 6.1.1.4'
Sn Sn 0.0259 5.4591 'International Tables Vol C Tables 4.2.6.8 and 6.1.1.4'

loop_
_geom_angle_atom_site_label_1
_geom_angle_atom_site_label_2
_geom_angle_atom_site_label_3
_geom_angle
_geom_angle_site_symmetry_1
_geom_angle_site_symmetry_3
C19 Sn C23 137.83(7) . .
C19 Sn S1 109.80(5) . .
C23 Sn S1 103.99(5) . .
C19 Sn S3 104.60(5) . .
C23 Sn S3 105.32(5) . .
S1 Sn S3 80.289(14) . .
C1 S1 Sn 94.16(6) . .
C10 S3 Sn 95.34(6) . .
C1 N1 C2 122.40(16) . .
C1 N1 C9 119.73(16) . .
C2 N1 C9 117.72(15) . .
C10 N2 C18 120.59(16) . .
C10 N2 C11 124.05(15) . .
C18 N2 C11 115.35(15) . .
N1 C1 S2 122.35(14) . .
N1 C1 S1 118.35(14) . .
S2 C1 S1 119.30(11) . .
N1 C2 C3 114.04(15) . .
N1 C2 H2A 108.7 . .
C3 C2 H2A 108.7 . .
N1 C2 H2B 108.7 . .
C3 C2 H2B 108.7 . .
H2A C2 H2B 107.6 . .
C8 C3 C4 119.01(18) . .
C8 C3 C2 122.36(17) . .
C4 C3 C2 118.61(17) . .
C5 C4 C3 120.62(18) . .
C5 C4 H4 119.7 . .
C3 C4 H4 119.7 . .
C4 C5 C6 120.09(19) . .
C4 C5 H5 120.0 . .
C6 C5 H5 120.0 . .
C7 C6 C5 119.57(18) . .
C7 C6 H6 120.2 . .
C5 C6 H6 120.2 . .
C6 C7 C8 120.29(18) . .
C6 C7 H7 119.9 . .
C8 C7 H7 119.9 . .
C3 C8 C7 120.42(19) . .
C3 C8 H8 119.8 . .
C7 C8 H8 119.8 . .
N1 C9 H9A 109.5 . .
N1 C9 H9B 109.5 . .
H9A C9 H9B 109.5 . .
N1 C9 H9C 109.5 . .
H9A C9 H9C 109.5 . .
H9B C9 H9C 109.5 . .
N2 C10 S4 122.09(14) . .
N2 C10 S3 118.89(14) . .
S4 C10 S3 119.01(10) . .
N2 C11 C12 112.93(15) . .
N2 C11 H11A 109.0 . .
C12 C11 H11A 109.0 . .
N2 C11 H11B 109.0 . .
C12 C11 H11B 109.0 . .
H11A C11 H11B 107.8 . .
C13 C12 C17 119.04(18) . .
C13 C12 C11 120.55(16) . .
C17 C12 C11 120.39(16) . .
C12 C13 C14 120.56(17) . .
C12 C13 H13 119.7 . .
C14 C13 H13 119.7 . .
C15 C14 C13 120.44(18) . .
C15 C14 H14 119.8 . .
C13 C14 H14 119.8 . .
C14 C15 C16 119.35(19) . .
C14 C15 H15 120.3 . .
C16 C15 H15 120.3 . .
C17 C16 C15 120.21(18) . .
C17 C16 H16 119.9 . .
C15 C16 H16 119.9 . .
C16 C17 C12 120.40(18) . .
C16 C17 H17 119.8 . .
C12 C17 H17 119.8 . .
N2 C18 H18A 109.5 . .
N2 C18 H18B 109.5 . .
H18A C18 H18B 109.5 . .
N2 C18 H18C 109.5 . .
H18A C18 H18C 109.5 . .
H18B C18 H18C 109.5 . .
C20 C19 Sn 112.43(13) . .
C20 C19 H19A 109.1 . .
Sn C19 H19A 109.1 . .
C20 C19 H19B 109.1 . .
Sn C19 H19B 109.1 . .
H19A C19 H19B 107.8 . .
C19 C20 C21 112.86(17) . .
C19 C20 H20A 109.0 . .
C21 C20 H20A 109.0 . .
C19 C20 H20B 109.0 . .
C21 C20 H20B 109.0 . .
H20A C20 H20B 107.8 . .
C22 C21 C20 113.32(18) . .
C22 C21 H21A 108.9 . .
C20 C21 H21A 108.9 . .
C22 C21 H21B 108.9 . .
C20 C21 H21B 108.9 . .
H21A C21 H21B 107.7 . .
C21 C22 H22A 109.5 . .
C21 C22 H22B 109.5 . .
H22A C22 H22B 109.5 . .
C21 C22 H22C 109.5 . .
H22A C22 H22C 109.5 . .
H22B C22 H22C 109.5 . .
C24 C23 Sn 115.20(12) . .
C24 C23 H23A 108.5 . .
Sn C23 H23A 108.5 . .
C24 C23 H23B 108.5 . .
Sn C23 H23B 108.5 . .
H23A C23 H23B 107.5 . .
C23 C24 C25 114.82(15) . .
C23 C24 H24A 108.6 . .
C25 C24 H24A 108.6 . .
C23 C24 H24B 108.6 . .
C25 C24 H24B 108.6 . .
H24A C24 H24B 107.5 . .
C26 C25 C24 112.05(17) . .
C26 C25 H25A 109.2 . .
C24 C25 H25A 109.2 . .
C26 C25 H25B 109.2 . .
C24 C25 H25B 109.2 . .
H25A C25 H25B 107.9 . .
C25 C26 H26A 109.5 . .
C25 C26 H26B 109.5 . .
H26A C26 H26B 109.5 . .
C25 C26 H26C 109.5 . .
H26A C26 H26C 109.5 . .
H26B C26 H26C 109.5 . .

loop_
_geom_bond_atom_site_label_1
_geom_bond_atom_site_label_2
_geom_bond_distance
_geom_bond_site_symmetry_2
Sn C19 2.1479(18) .
Sn C23 2.1530(18) .
Sn S1 2.5334(4) .
Sn S3 2.5497(4) .
S1 C1 1.7477(19) .
S2 C1 1.6910(19) .
S3 C10 1.7528(19) .
S4 C10 1.6944(19) .
N1 C1 1.337(2) .
N1 C2 1.463(2) .
N1 C9 1.465(2) .
N2 C10 1.335(2) .
N2 C18 1.467(2) .
N2 C11 1.475(2) .
C2 C3 1.519(3) .
C2 H2A 0.9900 .
C2 H2B 0.9900 .
C3 C8 1.391(3) .
C3 C4 1.391(3) .
C4 C5 1.388(3) .
C4 H4 0.9500 .
C5 C6 1.391(3) .
C5 H5 0.9500 .
C6 C7 1.384(3) .
C6 H6 0.9500 .
C7 C8 1.392(3) .
C7 H7 0.9500 .
C8 H8 0.9500 .
C9 H9A 0.9800 .
C9 H9B 0.9800 .
C9 H9C 0.9800 .
C11 C12 1.514(3) .
C11 H11A 0.9900 .
C11 H11B 0.9900 .
C12 C13 1.388(3) .
C12 C17 1.396(3) .
C13 C14 1.389(3) .
C13 H13 0.9500 .
C14 C15 1.385(3) .
C14 H14 0.9500 .
C15 C16 1.395(3) .
C15 H15 0.9500 .
C16 C17 1.388(3) .
C16 H16 0.9500 .
C17 H17 0.9500 .
C18 H18A 0.9800 .
C18 H18B 0.9800 .
C18 H18C 0.9800 .
C19 C20 1.528(3) .
C19 H19A 0.9900 .
C19 H19B 0.9900 .
C20 C21 1.536(3) .
C20 H20A 0.9900 .
C20 H20B 0.9900 .
C21 C22 1.519(3) .
C21 H21A 0.9900 .
C21 H21B 0.9900 .
C22 H22A 0.9800 .
C22 H22B 0.9800 .
C22 H22C 0.9800 .
C23 C24 1.523(3) .
C23 H23A 0.9900 .
C23 H23B 0.9900 .
C24 C25 1.527(3) .
C24 H24A 0.9900 .
C24 H24B 0.9900 .
C25 C26 1.518(3) .
C25 H25A 0.9900 .
C25 H25B 0.9900 .
C26 H26A 0.9800 .
C26 H26B 0.9800 .
C26 H26C 0.9800 .

loop_
_geom_torsion_atom_site_label_1
_geom_torsion_atom_site_label_2
_geom_torsion_atom_site_label_3
_geom_torsion_atom_site_label_4
_geom_torsion
_geom_torsion_site_symmetry_1
_geom_torsion_site_symmetry_2
_geom_torsion_site_symmetry_3
_geom_torsion_site_symmetry_4
C2 N1 C1 S2 -178.66(13) . . . .
C9 N1 C1 S2 -3.2(2) . . . .
C2 N1 C1 S1 1.0(2) . . . .
C9 N1 C1 S1 176.44(14) . . . .
Sn S1 C1 N1 175.17(14) . . . .
Sn S1 C1 S2 -5.18(11) . . . .
C1 N1 C2 C3 86.7(2) . . . .
C9 N1 C2 C3 -88.9(2) . . . .
N1 C2 C3 C8 11.9(2) . . . .
N1 C2 C3 C4 -169.43(16) . . . .
C8 C3 C4 C5 0.5(3) . . . .
C2 C3 C4 C5 -178.23(17) . . . .
C3 C4 C5 C6 -0.3(3) . . . .
C4 C5 C6 C7 0.0(3) . . . .
C5 C6 C7 C8 0.2(3) . . . .
C4 C3 C8 C7 -0.3(3) . . . .
C2 C3 C8 C7 178.34(16) . . . .
C6 C7 C8 C3 0.0(3) . . . .
C18 N2 C10 S4 -1.1(3) . . . .
C11 N2 C10 S4 -179.80(14) . . . .
C18 N2 C10 S3 179.46(15) . . . .
C11 N2 C10 S3 0.7(2) . . . .
Sn S3 C10 N2 -174.47(14) . . . .
Sn S3 C10 S4 6.03(11) . . . .
C10 N2 C11 C12 104.1(2) . . . .
C18 N2 C11 C12 -74.7(2) . . . .
N2 C11 C12 C13 112.29(19) . . . .
N2 C11 C12 C17 -69.2(2) . . . .
C17 C12 C13 C14 -0.4(3) . . . .
C11 C12 C13 C14 178.16(18) . . . .
C12 C13 C14 C15 0.1(3) . . . .
C13 C14 C15 C16 0.3(3) . . . .
C14 C15 C16 C17 -0.4(3) . . . .
C15 C16 C17 C12 0.1(3) . . . .
C13 C12 C17 C16 0.3(3) . . . .
C11 C12 C17 C16 -178.26(18) . . . .
Sn C19 C20 C21 -177.83(14) . . . .
C19 C20 C21 C22 -69.4(2) . . . .
Sn C23 C24 C25 -68.01(18) . . . .
C23 C24 C25 C26 -171.22(17) . . . .
